data_4088807
loop_
_publ_author_name
'Chu, Wan-Yi'
'Gilbert-Wilson, Ryan'
'Rauchfuss, Thomas B.'
'van Gastel, Maurice'
'Neese, Frank'

_publ_section_title
;
 Cobalt Phosphino-\a-Iminopyridine-Catalyzed Hydrofunctionalization of
 Alkenes: Catalyst Development and Mechanistic Analysis
;
_journal_issue 17
_journal_name_full Organometallics
_journal_page_first 2900
_journal_paper_doi 10.1021/acs.organomet.6b00457
_journal_volume 35
_journal_year 2016
_chemical_formula_moiety 'C42 H44 Co2 N4 P2, 2(C4 H8 O)'
_chemical_formula_sum 'C50 H60 Co2 N4 O2 P2'
_chemical_formula_weight 928.82
_space_group_crystal_system monoclinic
_space_group_IT_number 14
_space_group_name_Hall '-P 2yn'
_space_group_name_H-M_alt 'P 1 21/n 1'
_atom_sites_solution_hydrogens geom
_audit_creation_date 2015-11-24
_audit_creation_method
;
Olex2 1.2
(compiled 2015.09.30 svn.r3233 for OlexSys, GUI svn.r5103)
;
_cell_angle_alpha 90
_cell_angle_beta 99.677(6)
_cell_angle_gamma 90
_cell_formula_units_Z 2
_cell_length_a 8.3404(10)
_cell_length_b 14.6679(16)
_cell_length_c 18.312(2)
_cell_measurement_reflns_used 9900
_cell_measurement_temperature 173(2)
_cell_measurement_theta_max 26.220
_cell_measurement_theta_min 2.256
_cell_volume 2208.3(4)
_computing_cell_refinement 'SAINT v8.34A (Bruker, 2013)'
_computing_data_reduction 'SAINT v8.34A (Bruker, 2013)'
_computing_molecular_graphics 'Olex2 (Dolomanov et al., 2009)'
_computing_publication_material 'Olex2 (Dolomanov et al., 2009)'
_computing_structure_refinement 'ShelXL (Sheldrick, 2015)'
_computing_structure_solution 'olex2.solve (Bourhis et al., 2015)'
_diffrn_ambient_temperature 173.15
_diffrn_detector 'Bruker APEXII CCD area detector'
_diffrn_detector_type 'CCD area detector'
_diffrn_measured_fraction_theta_full 1.000
_diffrn_measured_fraction_theta_max 0.984
_diffrn_measurement_device 'kappa diffractometer'
_diffrn_measurement_device_type 'Bruker APEX-II CCD'
_diffrn_measurement_method '\f and \w scans'
_diffrn_radiation_monochromator graphite
_diffrn_radiation_probe x-ray
_diffrn_radiation_type MoK\a
_diffrn_radiation_wavelength 0.71073
_diffrn_reflns_av_R_equivalents 0.1030
_diffrn_reflns_av_unetI/netI 0.0464
_diffrn_reflns_Laue_measured_fraction_full 1.000
_diffrn_reflns_Laue_measured_fraction_max 0.984
_diffrn_reflns_limit_h_max 10
_diffrn_reflns_limit_h_min -10
_diffrn_reflns_limit_k_max 18
_diffrn_reflns_limit_k_min -18
_diffrn_reflns_limit_l_max 21
_diffrn_reflns_limit_l_min -22
_diffrn_reflns_number 53087
_diffrn_reflns_point_group_measured_fraction_full 1.000
_diffrn_reflns_point_group_measured_fraction_max 0.984
_diffrn_reflns_theta_full 26.000
_diffrn_reflns_theta_max 26.692
_diffrn_reflns_theta_min 1.789
_diffrn_source 'fine-focus sealed X-ray tube'
_diffrn_source_target Mo
_diffrn_source_type 'Siemens fine-focus sealed tube'
_diffrn_standards_number 0
_exptl_absorpt_coefficient_mu 0.869
_exptl_absorpt_correction_T_max 0.8555
_exptl_absorpt_correction_T_min 0.7173
_exptl_absorpt_correction_type integration
_exptl_absorpt_process_details
;
SADABS-2012/1 (Bruker,2012) was used for absorption correction.
wR2(int) was 0.1503 before and 0.1126 after correction.
The Ratio of minimum to maximum transmission is 0.8385.
The \l/2 correction factor is 0.0015.
;
_exptl_crystal_colour black
_exptl_crystal_colour_primary black
_exptl_crystal_density_diffrn 1.397
_exptl_crystal_description block
_exptl_crystal_F_000 976
_exptl_crystal_preparation
; 
The data crystal was mounted using oil (Parantone-N, Exxon) to a 
0.3 mm cryo-loop (Hampton Research) with the (1 -4 -3) scattering 
planes roughly normal to the spindle axis.  
;
_exptl_crystal_size_max 0.397
_exptl_crystal_size_mid 0.298
_exptl_crystal_size_min 0.156
_refine_diff_density_max 0.398
_refine_diff_density_min -0.441
_refine_diff_density_rms 0.064
_refine_ls_extinction_coef 0.0014(4)
_refine_ls_extinction_expression Fc^*^=kFc[1+0.001xFc^2^\l^3^/sin(2\q)]^-1/4^
_refine_ls_extinction_method 'SHELXL-2014/7 (Sheldrick 2014'
_refine_ls_goodness_of_fit_ref 1.055
_refine_ls_hydrogen_treatment constr
_refine_ls_matrix_type full
_refine_ls_number_parameters 319
_refine_ls_number_reflns 4597
_refine_ls_number_restraints 204
_refine_ls_restrained_S_all 1.040
_refine_ls_R_factor_all 0.0455
_refine_ls_R_factor_gt 0.0342
_refine_ls_shift/su_max 0.001
_refine_ls_shift/su_mean 0.000
_refine_ls_structure_factor_coef Fsqd
_refine_ls_weighting_details 'w=1/[\s^2^(Fo^2^)+(0.0361P)^2^+1.1797P] where P=(Fo^2^+2Fc^2^)/3'
_refine_ls_weighting_scheme calc
_refine_ls_wR_factor_gt 0.0859
_refine_ls_wR_factor_ref 0.0934
_reflns_Friedel_coverage 0.000
_reflns_number_gt 3808
_reflns_number_total 4597
_reflns_threshold_expression 'I > 2\s(I)'
_cod_data_source_file om6b00457_si_004.cif
_cod_data_source_block '[CoMe(Ph2PC2NHpy)]2'
_cod_original_cell_volume 2208.4(4)
_cod_database_code 4088807
_shelx_space_group_comment
;
The symmetry employed for this shelxl refinement is uniquely defined
by the following loop, which should always be used as a source of
symmetry information in preference to the above space-group names.
They are only intended as comments.
;
_shelx_estimated_absorpt_t_max 0.876
_shelx_estimated_absorpt_t_min 0.724
_olex2_refinement_description
;
1. Fixed Uiso
 At 1.2 times of:
  All C(H) groups, All C(H,H) groups
 At 1.5 times of:
  All C(H,H,H) groups
2. Uiso/Uaniso restraints and constraints
C23A \\sim O1A \\sim C22A \\sim C25A \\sim C24A \\sim C22B \\sim C23B \\sim O1B
\\sim C24B \\sim C25B: within 1.7A with sigma of 0.04 and sigma for terminal
atoms of 0.08
3. Rigid body (RIGU) restrains
 C24A, O1A, C22A, C25A, C23A, C24B, C22B, C23B, O1B, C25B
 with sigma for 1-2 distances of 0.004 and sigma for 1-3 distances of 0.004
4. Same fragment restrains
{O1A, C22A, C23A, C24A, C25A} sigma for 1-2: 0.01, 1-3: 0.04
as
{C22B, C23B, C24B, C25B, Co1}
5. Others
 Sof(O1B)=Sof(C22B)=Sof(H22C)=Sof(H22D)=Sof(C23B)=Sof(H23C)=Sof(H23D)=
 Sof(C24B)=Sof(H24C)=Sof(H24D)=Sof(C25B)=Sof(H25C)=Sof(H25D)=1-FVAR(1)
 Sof(O1A)=Sof(C22A)=Sof(H22A)=Sof(H22B)=Sof(C23A)=Sof(H23A)=Sof(H23B)=
 Sof(C24A)=Sof(H24A)=Sof(H24B)=Sof(C25A)=Sof(H25A)=Sof(H25B)=FVAR(1)
6.a Ternary CH refined with riding coordinates:
 C2(H2)
6.b Secondary CH2 refined with riding coordinates:
 C22A(H22A,H22B), C23A(H23A,H23B), C24A(H24A,H24B), C25A(H25A,H25B), C22B(H22C,
 H22D), C23B(H23C,H23D), C24B(H24C,H24D), C25B(H25C,H25D), C8(H8A,H8B), C9(H9A,
 H9B)
6.c Aromatic/amide H refined with riding coordinates:
 C4(H4), C5(H5), C6(H6), C7(H7), C11(H11), C12(H12), C13(H13), C14(H14),
 C15(H15), C17(H17), C18(H18), C19(H19), C20(H20), C21(H21)
6.d Idealised Me refined as rotating group:
 C1(H1A,H1B,H1C)
;
_shelx_shelxl_version_number 2014/7
_olex2_submission_special_instructions 'No special instructions were received'

loop_
_space_group_symop_operation_xyz
'x, y, z'
'-x+1/2, y+1/2, -z+1/2'
'-x, -y, -z'
'x-1/2, -y-1/2, z-1/2'

loop_
_atom_site_label
_atom_site_type_symbol
_atom_site_fract_x
_atom_site_fract_y
_atom_site_fract_z
_atom_site_U_iso_or_equiv
_atom_site_adp_type
_atom_site_occupancy
_atom_site_site_symmetry_order
_atom_site_calc_flag
_atom_site_refinement_flags_posn
_atom_site_refinement_flags_adp
_atom_site_refinement_flags_occupancy
_atom_site_disorder_assembly
_atom_site_disorder_group
O1A O 0.787(2) 0.9002(11) 0.5898(14) 0.046(3) Uani 0.262(15) 1 d D U P A 1
C22A C 0.832(4) 0.8071(16) 0.620(2) 0.041(5) Uani 0.262(15) 1 d D U P A 1
H22A H 0.7590 0.7869 0.6545 0.050 Uiso 0.262(15) 1 calc R . P A 1
H22B H 0.8304 0.7616 0.5803 0.050 Uiso 0.262(15) 1 calc R . P A 1
C23A C 1.000(3) 0.8225(12) 0.6605(16) 0.036(4) Uani 0.262(15) 1 d D U P A 1
H23A H 1.0753 0.7766 0.6453 0.044 Uiso 0.262(15) 1 calc R . P A 1
H23B H 1.0033 0.8173 0.7146 0.044 Uiso 0.262(15) 1 calc R . P A 1
C24A C 1.051(2) 0.9188(11) 0.6407(13) 0.067(4) Uani 0.262(15) 1 d D U P A 1
H24A H 1.1059 0.9515 0.6853 0.081 Uiso 0.262(15) 1 calc R . P A 1
H24B H 1.1256 0.9164 0.6039 0.081 Uiso 0.262(15) 1 calc R . P A 1
C25A C 0.907(3) 0.9602(17) 0.6115(15) 0.063(5) Uani 0.262(15) 1 d D U P A 1
H25A H 0.8739 1.0013 0.6492 0.076 Uiso 0.262(15) 1 calc R . P A 1
H25B H 0.9233 0.9979 0.5686 0.076 Uiso 0.262(15) 1 calc R . P A 1
O1B O 0.7816(9) 0.8749(5) 0.5828(5) 0.0511(15) Uani 0.738(15) 1 d . U P A 2
C22B C 0.8548(14) 0.8074(6) 0.6317(7) 0.0415(18) Uani 0.738(15) 1 d D U P A 2
H22C H 0.8696 0.7511 0.6038 0.050 Uiso 0.738(15) 1 calc R . P A 2
H22D H 0.7838 0.7930 0.6683 0.050 Uiso 0.738(15) 1 calc R . P A 2
C23B C 1.0173(13) 0.8407(6) 0.6710(6) 0.050(2) Uani 0.738(15) 1 d D U P A 2
H23C H 1.0401 0.8191 0.7229 0.061 Uiso 0.738(15) 1 calc R . P A 2
H23D H 1.1067 0.8217 0.6450 0.061 Uiso 0.738(15) 1 calc R . P A 2
C24B C 0.9917(10) 0.9411(4) 0.6669(3) 0.0576(16) Uani 0.738(15) 1 d D U P A 2
H24C H 1.0961 0.9742 0.6703 0.069 Uiso 0.738(15) 1 calc R . P A 2
H24D H 0.9337 0.9628 0.7066 0.069 Uiso 0.738(15) 1 calc R . P A 2
C25B C 0.8870(13) 0.9521(6) 0.5901(4) 0.068(2) Uani 0.738(15) 1 d D U P A 2
H25C H 0.8238 1.0095 0.5871 0.082 Uiso 0.738(15) 1 calc R . P A 2
H25D H 0.9555 0.9523 0.5509 0.082 Uiso 0.738(15) 1 calc R . P A 2
Co1 Co -0.09277(3) 0.50988(2) 0.42361(2) 0.01854(10) Uani 1 1 d D . . . .
P1 P 0.03492(6) 0.52262(3) 0.33129(3) 0.02043(13) Uani 1 1 d . . . . .
N1 N -0.1788(2) 0.38467(11) 0.43529(9) 0.0235(4) Uani 1 1 d . . . . .
N2 N 0.11330(19) 0.45571(11) 0.47628(9) 0.0197(3) Uani 1 1 d . . . . .
C1 C -0.3080(2) 0.55569(14) 0.36812(11) 0.0234(4) Uani 1 1 d . . . . .
H1A H -0.3914 0.5501 0.3997 0.035 Uiso 1 1 calc GR . . . .
H1B H -0.3398 0.5194 0.3231 0.035 Uiso 1 1 calc GR . . . .
H1C H -0.2972 0.6198 0.3547 0.035 Uiso 1 1 calc GR . . . .
C2 C 0.0781(2) 0.37742(13) 0.51323(11) 0.0228(4) Uani 1 1 d . . . . .
H2 H 0.1699 0.3333 0.5258 0.027 Uiso 1 1 calc R . . . .
C3 C -0.0794(3) 0.33726(13) 0.48804(11) 0.0233(4) Uani 1 1 d . . . . .
C4 C -0.1283(3) 0.25401(15) 0.51467(12) 0.0334(5) Uani 1 1 d . . . . .
H4 H -0.0572 0.2215 0.5516 0.040 Uiso 1 1 calc R . . . .
C5 C -0.2791(3) 0.21979(16) 0.48720(14) 0.0407(6) Uani 1 1 d . . . . .
H5 H -0.3132 0.1633 0.5048 0.049 Uiso 1 1 calc R . . . .
C6 C -0.3813(3) 0.26832(17) 0.43359(14) 0.0408(6) Uani 1 1 d . . . . .
H6 H -0.4864 0.2459 0.4137 0.049 Uiso 1 1 calc R . . . .
C7 C -0.3269(3) 0.34967(15) 0.40995(12) 0.0308(5) Uani 1 1 d . . . . .
H7 H -0.3978 0.3832 0.3736 0.037 Uiso 1 1 calc R . . . .
C8 C 0.2636(2) 0.46224(15) 0.44537(11) 0.0240(4) Uani 1 1 d . . . . .
H8A H 0.3392 0.4127 0.4652 0.029 Uiso 1 1 calc R . . . .
H8B H 0.3176 0.5214 0.4589 0.029 Uiso 1 1 calc R . . . .
C9 C 0.2195(3) 0.45407(14) 0.36122(11) 0.0250(4) Uani 1 1 d . . . . .
H9A H 0.1990 0.3895 0.3469 0.030 Uiso 1 1 calc R . . . .
H9B H 0.3099 0.4769 0.3375 0.030 Uiso 1 1 calc R . . . .
C10 C -0.0402(3) 0.48126(14) 0.23761(11) 0.0245(4) Uani 1 1 d . . . . .
C11 C -0.0017(3) 0.52183(17) 0.17435(13) 0.0381(6) Uani 1 1 d . . . . .
H11 H 0.0651 0.5747 0.1785 0.046 Uiso 1 1 calc R . . . .
C12 C -0.0606(4) 0.48536(18) 0.10493(14) 0.0463(7) Uani 1 1 d . . . . .
H12 H -0.0340 0.5136 0.0619 0.056 Uiso 1 1 calc R . . . .
C13 C -0.1563(3) 0.40935(18) 0.09807(13) 0.0438(6) Uani 1 1 d . . . . .
H13 H -0.1964 0.3851 0.0504 0.053 Uiso 1 1 calc R . . . .
C14 C -0.1950(3) 0.36763(17) 0.16080(14) 0.0387(6) Uani 1 1 d . . . . .
H14 H -0.2605 0.3143 0.1563 0.046 Uiso 1 1 calc R . . . .
C15 C -0.1377(3) 0.40406(15) 0.22993(12) 0.0302(5) Uani 1 1 d . . . . .
H15 H -0.1656 0.3758 0.2728 0.036 Uiso 1 1 calc R . . . .
C16 C 0.1100(3) 0.63608(14) 0.31475(11) 0.0246(4) Uani 1 1 d . . . . .
C17 C 0.2715(3) 0.66005(16) 0.33562(13) 0.0340(5) Uani 1 1 d . . . . .
H17 H 0.3487 0.6150 0.3551 0.041 Uiso 1 1 calc R . . . .
C18 C 0.3220(3) 0.74908(18) 0.32839(14) 0.0440(6) Uani 1 1 d . . . . .
H18 H 0.4331 0.7648 0.3434 0.053 Uiso 1 1 calc R . . . .
C19 C 0.2121(4) 0.81434(17) 0.29964(14) 0.0439(6) Uani 1 1 d . . . . .
H19 H 0.2467 0.8755 0.2950 0.053 Uiso 1 1 calc R . . . .
C20 C 0.0528(3) 0.79153(16) 0.27766(14) 0.0415(6) Uani 1 1 d . . . . .
H20 H -0.0228 0.8367 0.2568 0.050 Uiso 1 1 calc R . . . .
C21 C -0.0001(3) 0.70266(15) 0.28552(12) 0.0328(5) Uani 1 1 d . . . . .
H21 H -0.1116 0.6877 0.2708 0.039 Uiso 1 1 calc R . . . .

loop_
_atom_site_aniso_label
_atom_site_aniso_U_11
_atom_site_aniso_U_22
_atom_site_aniso_U_33
_atom_site_aniso_U_23
_atom_site_aniso_U_13
_atom_site_aniso_U_12
O1A 0.052(6) 0.033(6) 0.047(6) -0.008(5) -0.003(4) 0.004(5)
C22A 0.037(7) 0.041(6) 0.043(11) -0.013(5) -0.002(6) -0.003(4)
C23A 0.034(7) 0.042(6) 0.032(8) -0.009(5) 0.003(5) -0.006(4)
C24A 0.066(6) 0.062(6) 0.069(10) -0.008(6) -0.002(6) -0.019(5)
C25A 0.076(7) 0.042(6) 0.065(12) -0.009(6) -0.007(7) -0.014(5)
O1B 0.063(2) 0.043(3) 0.040(2) 0.000(3) -0.0098(17) -0.017(2)
C22B 0.052(4) 0.040(2) 0.034(4) -0.004(2) 0.012(3) -0.005(2)
C23B 0.044(3) 0.065(4) 0.040(4) 0.000(3) 0.002(2) -0.006(3)
C24B 0.070(4) 0.060(3) 0.040(3) -0.005(2) 0.003(2) -0.028(2)
C25B 0.107(5) 0.049(3) 0.039(3) 0.008(3) -0.015(3) -0.028(3)
Co1 0.01607(16) 0.02471(16) 0.01442(15) 0.00012(10) 0.00135(11) 0.00133(10)
P1 0.0197(3) 0.0258(3) 0.0159(3) -0.00018(19) 0.0033(2) 0.0006(2)
N1 0.0220(9) 0.0282(9) 0.0205(9) -0.0043(7) 0.0044(7) -0.0005(7)
N2 0.0177(8) 0.0251(8) 0.0167(8) 0.0008(6) 0.0042(6) 0.0023(7)
C1 0.0182(10) 0.0341(11) 0.0176(10) -0.0008(8) 0.0025(8) 0.0030(8)
C2 0.0246(11) 0.0243(10) 0.0188(10) -0.0004(8) 0.0015(8) 0.0034(8)
C3 0.0290(11) 0.0251(10) 0.0168(10) -0.0040(8) 0.0070(8) 0.0003(8)
C4 0.0460(14) 0.0283(11) 0.0259(12) -0.0012(9) 0.0065(10) -0.0034(10)
C5 0.0541(16) 0.0313(12) 0.0388(14) -0.0038(10) 0.0138(12) -0.0152(11)
C6 0.0392(14) 0.0418(14) 0.0414(14) -0.0114(11) 0.0068(12) -0.0176(11)
C7 0.0262(12) 0.0369(12) 0.0287(12) -0.0063(9) 0.0027(9) -0.0043(9)
C8 0.0190(10) 0.0335(11) 0.0193(10) -0.0001(8) 0.0029(8) 0.0046(8)
C9 0.0238(11) 0.0298(11) 0.0223(11) 0.0006(8) 0.0068(8) 0.0047(9)
C10 0.0232(11) 0.0314(11) 0.0186(10) -0.0010(8) 0.0025(8) 0.0072(8)
C11 0.0552(16) 0.0395(13) 0.0211(12) 0.0003(10) 0.0102(11) 0.0004(11)
C12 0.070(2) 0.0507(15) 0.0183(12) 0.0026(10) 0.0076(12) 0.0090(14)
C13 0.0486(15) 0.0536(16) 0.0246(13) -0.0133(11) -0.0066(11) 0.0154(13)
C14 0.0353(13) 0.0423(14) 0.0369(14) -0.0129(11) 0.0016(11) 0.0014(11)
C15 0.0299(12) 0.0349(12) 0.0260(11) -0.0048(9) 0.0053(9) 0.0013(9)
C16 0.0273(11) 0.0295(11) 0.0180(10) -0.0014(8) 0.0066(8) -0.0008(9)
C17 0.0302(12) 0.0412(13) 0.0319(13) 0.0010(10) 0.0091(10) -0.0042(10)
C18 0.0440(15) 0.0488(15) 0.0414(15) -0.0029(12) 0.0140(12) -0.0188(12)
C19 0.0645(18) 0.0355(13) 0.0359(14) 0.0001(11) 0.0208(13) -0.0151(13)
C20 0.0592(17) 0.0327(12) 0.0339(13) 0.0072(10) 0.0116(12) 0.0063(12)
C21 0.0353(13) 0.0339(12) 0.0297(12) 0.0023(9) 0.0067(10) 0.0022(10)

loop_
_atom_type_symbol
_atom_type_description
_atom_type_scat_dispersion_real
_atom_type_scat_dispersion_imag
_atom_type_scat_source
C C 0.0033 0.0016 'International Tables Vol C Tables 4.2.6.8 and 6.1.1.4'
H H 0.0000 0.0000 'International Tables Vol C Tables 4.2.6.8 and 6.1.1.4'
N N 0.0061 0.0033 'International Tables Vol C Tables 4.2.6.8 and 6.1.1.4'
O O 0.0106 0.0060 'International Tables Vol C Tables 4.2.6.8 and 6.1.1.4'
P P 0.1023 0.0942 'International Tables Vol C Tables 4.2.6.8 and 6.1.1.4'
Co Co 0.3494 0.9721 'International Tables Vol C Tables 4.2.6.8 and 6.1.1.4'

loop_
_exptl_crystal_face_index_h
_exptl_crystal_face_index_k
_exptl_crystal_face_index_l
_exptl_crystal_face_perp_dist
0.00 1.00 0.00 0.0550
1.00 0.00 0.00 0.1860
0.00 0.00 1.00 0.0710
0.00 0.00 -1.00 0.1410
0.00 1.00 -1.00 0.1040
0.00 -1.00 1.00 0.0530
0.00 -2.00 -1.00 0.0890
-1.00 0.00 1.00 0.1380
1.00 -4.00 -6.00 0.1370

loop_
_geom_angle_atom_site_label_1
_geom_angle_atom_site_label_2
_geom_angle_atom_site_label_3
_geom_angle
_geom_angle_site_symmetry_1
_geom_angle_site_symmetry_3
C25A O1A C22A 111(2) . .
O1A C22A H22A 111.4 . .
O1A C22A H22B 111.4 . .
H22A C22A H22B 109.3 . .
C23A C22A O1A 101.7(18) . .
C23A C22A H22A 111.4 . .
C23A C22A H22B 111.4 . .
C22A C23A H23A 110.2 . .
C22A C23A H23B 110.2 . .
C22A C23A C24A 107.4(16) . .
H23A C23A H23B 108.5 . .
C24A C23A H23A 110.2 . .
C24A C23A H23B 110.2 . .
C23A C24A H24A 111.0 . .
C23A C24A H24B 111.0 . .
H24A C24A H24B 109.0 . .
C25A C24A C23A 103.8(18) . .
C25A C24A H24A 111.0 . .
C25A C24A H24B 111.0 . .
O1A C25A C24A 113(2) . .
O1A C25A H25A 109.1 . .
O1A C25A H25B 109.1 . .
C24A C25A H25A 109.1 . .
C24A C25A H25B 109.1 . .
H25A C25A H25B 107.8 . .
C22B O1B C25B 107.8(7) . .
O1B C22B H22C 109.7 . .
O1B C22B H22D 109.7 . .
O1B C22B C23B 109.7(7) . .
H22C C22B H22D 108.2 . .
C23B C22B H22C 109.7 . .
C23B C22B H22D 109.7 . .
C22B C23B H23C 111.6 . .
C22B C23B H23D 111.6 . .
H23C C23B H23D 109.4 . .
C24B C23B C22B 100.8(7) . .
C24B C23B H23C 111.6 . .
C24B C23B H23D 111.6 . .
C23B C24B H24C 111.4 . .
C23B C24B H24D 111.4 . .
C23B C24B C25B 101.8(6) . .
H24C C24B H24D 109.3 . .
C25B C24B H24C 111.4 . .
C25B C24B H24D 111.4 . .
O1B C25B C24B 104.4(6) . .
O1B C25B H25C 110.9 . .
O1B C25B H25D 110.9 . .
C24B C25B H25C 110.9 . .
C24B C25B H25D 110.9 . .
H25C C25B H25D 108.9 . .
P1 Co1 Co1 119.95(2) . 3_566
N1 Co1 Co1 87.09(5) . 3_566
N1 Co1 P1 113.47(5) . .
N1 Co1 C1 93.13(8) . .
N1 Co1 C2 133.11(8) . 3_566
N2 Co1 Co1 41.40(5) 3_566 3_566
N2 Co1 Co1 40.08(5) . 3_566
N2 Co1 P1 148.77(5) 3_566 .
N2 Co1 P1 85.08(5) . .
N2 Co1 N1 92.74(7) 3_566 .
N2 Co1 N1 82.97(7) . .
N2 Co1 N2 81.48(7) 3_566 .
N2 Co1 C1 100.17(7) 3_566 .
N2 Co1 C1 175.85(8) . .
N2 Co1 C2 94.90(7) . 3_566
N2 Co1 C2 41.17(7) 3_566 3_566
C1 Co1 Co1 141.44(6) . 3_566
C1 Co1 P1 95.23(6) . .
C2 Co1 Co1 64.35(6) 3_566 3_566
C2 Co1 P1 112.97(6) 3_566 .
C2 Co1 C1 88.80(8) 3_566 .
C9 P1 Co1 102.58(7) . .
C10 P1 Co1 124.86(7) . .
C10 P1 C9 103.60(9) . .
C16 P1 Co1 116.06(7) . .
C16 P1 C9 104.76(10) . .
C16 P1 C10 102.72(10) . .
C3 N1 Co1 111.14(13) . .
C7 N1 Co1 129.77(15) . .
C7 N1 C3 117.78(18) . .
Co1 N2 Co1 98.52(7) 3_566 .
C2 N2 Co1 109.27(13) . .
C2 N2 Co1 72.22(10) . 3_566
C2 N2 C8 120.53(16) . .
C8 N2 Co1 120.86(12) . .
C8 N2 Co1 124.55(13) . 3_566
Co1 C1 H1A 109.5 . .
Co1 C1 H1B 109.5 . .
Co1 C1 H1C 109.5 . .
H1A C1 H1B 109.5 . .
H1A C1 H1C 109.5 . .
H1B C1 H1C 109.5 . .
Co1 C2 H2 115.5 3_566 .
N2 C2 Co1 66.61(10) . 3_566
N2 C2 H2 115.5 . .
N2 C2 C3 115.95(17) . .
C3 C2 Co1 118.96(14) . 3_566
C3 C2 H2 115.5 . .
N1 C3 C2 115.69(18) . .
N1 C3 C4 121.1(2) . .
C4 C3 C2 123.19(19) . .
C3 C4 H4 120.2 . .
C5 C4 C3 119.7(2) . .
C5 C4 H4 120.2 . .
C4 C5 H5 120.3 . .
C4 C5 C6 119.4(2) . .
C6 C5 H5 120.3 . .
C5 C6 H6 120.8 . .
C7 C6 C5 118.3(2) . .
C7 C6 H6 120.8 . .
N1 C7 C6 123.8(2) . .
N1 C7 H7 118.1 . .
C6 C7 H7 118.1 . .
N2 C8 H8A 110.1 . .
N2 C8 H8B 110.1 . .
N2 C8 C9 107.98(16) . .
H8A C8 H8B 108.4 . .
C9 C8 H8A 110.1 . .
C9 C8 H8B 110.1 . .
P1 C9 H9A 110.2 . .
P1 C9 H9B 110.2 . .
C8 C9 P1 107.73(14) . .
C8 C9 H9A 110.2 . .
C8 C9 H9B 110.2 . .
H9A C9 H9B 108.5 . .
C11 C10 P1 123.40(18) . .
C11 C10 C15 118.7(2) . .
C15 C10 P1 117.92(16) . .
C10 C11 H11 119.9 . .
C10 C11 C12 120.2(2) . .
C12 C11 H11 119.9 . .
C11 C12 H12 119.7 . .
C13 C12 C11 120.7(2) . .
C13 C12 H12 119.7 . .
C12 C13 H13 120.1 . .
C12 C13 C14 119.9(2) . .
C14 C13 H13 120.1 . .
C13 C14 H14 120.2 . .
C15 C14 C13 119.7(2) . .
C15 C14 H14 120.2 . .
C10 C15 H15 119.5 . .
C14 C15 C10 120.9(2) . .
C14 C15 H15 119.5 . .
C17 C16 P1 122.18(17) . .
C17 C16 C21 118.6(2) . .
C21 C16 P1 118.99(17) . .
C16 C17 H17 119.6 . .
C16 C17 C18 120.7(2) . .
C18 C17 H17 119.6 . .
C17 C18 H18 119.9 . .
C19 C18 C17 120.1(2) . .
C19 C18 H18 119.9 . .
C18 C19 H19 120.1 . .
C20 C19 C18 119.9(2) . .
C20 C19 H19 120.1 . .
C19 C20 H20 119.7 . .
C19 C20 C21 120.6(2) . .
C21 C20 H20 119.7 . .
C16 C21 C20 120.0(2) . .
C16 C21 H21 120.0 . .
C20 C21 H21 120.0 . .

loop_
_geom_bond_atom_site_label_1
_geom_bond_atom_site_label_2
_geom_bond_distance
_geom_bond_site_symmetry_2
O1A C22A 1.499(12) .
O1A C25A 1.34(2) .
C22A H22A 0.9900 .
C22A H22B 0.9900 .
C22A C23A 1.485(12) .
C23A H23A 0.9900 .
C23A H23B 0.9900 .
C23A C24A 1.536(12) .
C24A H24A 0.9900 .
C24A H24B 0.9900 .
C24A C25A 1.37(3) .
C25A H25A 0.9900 .
C25A H25B 0.9900 .
O1B C22B 1.404(8) .
O1B C25B 1.425(8) .
C22B H22C 0.9900 .
C22B H22D 0.9900 .
C22B C23B 1.505(7) .
C23B H23C 0.9900 .
C23B H23D 0.9900 .
C23B C24B 1.487(8) .
C24B H24C 0.9900 .
C24B H24D 0.9900 .
C24B C25B 1.535(8) .
C25B H25C 0.9900 .
C25B H25D 0.9900 .
Co1 Co1 2.9751(6) 3_566
Co1 P1 2.1522(6) .
Co1 N1 1.9964(17) .
Co1 N2 1.9895(16) .
Co1 N2 1.9367(16) 3_566
Co1 C1 2.0233(19) .
Co1 C2 2.009(2) 3_566
P1 C9 1.843(2) .
P1 C10 1.828(2) .
P1 C16 1.821(2) .
N1 C3 1.355(3) .
N1 C7 1.346(3) .
N2 Co1 1.9368(16) 3_566
N2 C2 1.389(3) .
N2 C8 1.462(3) .
C1 H1A 0.9800 .
C1 H1B 0.9800 .
C1 H1C 0.9800 .
C2 Co1 2.009(2) 3_566
C2 H2 1.0000 .
C2 C3 1.443(3) .
C3 C4 1.401(3) .
C4 H4 0.9500 .
C4 C5 1.369(3) .
C5 H5 0.9500 .
C5 C6 1.384(4) .
C6 H6 0.9500 .
C6 C7 1.372(3) .
C7 H7 0.9500 .
C8 H8A 0.9900 .
C8 H8B 0.9900 .
C8 C9 1.528(3) .
C9 H9A 0.9900 .
C9 H9B 0.9900 .
C10 C11 1.387(3) .
C10 C15 1.388(3) .
C11 H11 0.9500 .
C11 C12 1.391(3) .
C12 H12 0.9500 .
C12 C13 1.365(4) .
C13 H13 0.9500 .
C13 C14 1.387(4) .
C14 H14 0.9500 .
C14 C15 1.383(3) .
C15 H15 0.9500 .
C16 C17 1.383(3) .
C16 C21 1.385(3) .
C17 H17 0.9500 .
C17 C18 1.385(3) .
C18 H18 0.9500 .
C18 C19 1.368(4) .
C19 H19 0.9500 .
C19 C20 1.364(4) .
C20 H20 0.9500 .
C20 C21 1.391(3) .
C21 H21 0.9500 .

loop_
_geom_torsion_atom_site_label_1
_geom_torsion_atom_site_label_2
_geom_torsion_atom_site_label_3
_geom_torsion_atom_site_label_4
_geom_torsion
_geom_torsion_site_symmetry_1
_geom_torsion_site_symmetry_4
O1A C22A C23A C24A -9(3) . .
C22A O1A C25A C24A 14(4) . .
C22A C23A C24A C25A 17(3) . .
C23A C24A C25A O1A -19(4) . .
C25A O1A C22A C23A -2(4) . .
O1B C22B C23B C24B 25.3(12) . .
C22B O1B C25B C24B -22.1(11) . .
C22B C23B C24B C25B -36.7(10) . .
C23B C24B C25B O1B 37.6(10) . .
C25B O1B C22B C23B -1.7(13) . .
Co1 P1 C9 C8 -32.41(15) . .
Co1 P1 C10 C11 149.97(17) . .
Co1 P1 C10 C15 -31.5(2) . .
Co1 P1 C16 C17 102.06(18) . .
Co1 P1 C16 C21 -72.87(18) . .
Co1 N1 C3 C2 -12.0(2) . .
Co1 N1 C3 C4 168.99(16) . .
Co1 N1 C7 C6 -166.78(18) . .
Co1 N2 C2 Co1 -93.02(9) . 3_566
Co1 N2 C2 C3 19.1(2) . .
Co1 N2 C2 C3 112.10(17) 3_566 .
Co1 N2 C8 C9 -164.72(13) 3_566 .
Co1 N2 C8 C9 -36.3(2) . .
Co1 C2 C3 N1 71.4(2) 3_566 .
Co1 C2 C3 C4 -109.5(2) 3_566 .
P1 C10 C11 C12 178.6(2) . .
P1 C10 C15 C14 -178.19(17) . .
P1 C16 C17 C18 -174.10(18) . .
P1 C16 C21 C20 175.13(18) . .
N1 C3 C4 C5 -0.1(3) . .
N2 C2 C3 N1 -5.0(3) . .
N2 C2 C3 C4 174.08(19) . .
N2 C8 C9 P1 42.3(2) . .
C2 N2 C8 C9 106.7(2) . .
C2 C3 C4 C5 -179.1(2) . .
C3 N1 C7 C6 -1.1(3) . .
C3 C4 C5 C6 -0.2(4) . .
C4 C5 C6 C7 -0.1(4) . .
C5 C6 C7 N1 0.8(4) . .
C7 N1 C3 C2 179.81(18) . .
C7 N1 C3 C4 0.8(3) . .
C8 N2 C2 Co1 120.16(16) . 3_566
C8 N2 C2 C3 -127.74(19) . .
C9 P1 C10 C11 -93.8(2) . .
C9 P1 C10 C15 84.73(18) . .
C9 P1 C16 C17 -10.3(2) . .
C9 P1 C16 C21 174.82(17) . .
C10 P1 C9 C8 -163.45(15) . .
C10 P1 C16 C17 -118.24(19) . .
C10 P1 C16 C21 66.83(19) . .
C10 C11 C12 C13 -0.2(4) . .
C11 C10 C15 C14 0.4(3) . .
C11 C12 C13 C14 -0.3(4) . .
C12 C13 C14 C15 0.8(4) . .
C13 C14 C15 C10 -0.9(4) . .
C15 C10 C11 C12 0.1(4) . .
C16 P1 C9 C8 89.21(15) . .
C16 P1 C10 C11 15.0(2) . .
C16 P1 C10 C15 -166.41(17) . .
C16 C17 C18 C19 -0.7(4) . .
C17 C16 C21 C20 0.0(3) . .
C17 C18 C19 C20 -0.4(4) . .
C18 C19 C20 C21 1.3(4) . .
C19 C20 C21 C16 -1.1(4) . .
C21 C16 C17 C18 0.8(3) . .
